data_2002722
loop_
_publ_author_name
'Mueller-Buschbaum, Hk'
'Gallinat, S'

_publ_section_title
;
Synthese und Roentgenstrukturanalyse von K Cu Gd2 Mo4 O16 und K Cu Tb2
Mo4 O16
;
_journal_name_full
;
Zeitschrift fuer Naturforschung, Teil B. Anorganische Chemie,
Organische Chemie (42,1987-)
;
_journal_page_first 1794
_journal_page_last 1798
_journal_volume 50
_journal_year 1995
_chemical_formula_structural 'Cu Gd2 K (Mo O4)4'
_chemical_formula_sum 'Cu Gd2 K Mo4 O16'
_chemical_name_systematic
;
Copper digadolinium potassium tetrakis(molybdate)
;
_space_group_IT_number 15
_symmetry_cell_setting monoclinic
_symmetry_Int_Tables_number 15
_symmetry_space_group_name_Hall '-C 2yc'
_symmetry_space_group_name_H-M 'C 1 2/c 1'
_cell_angle_alpha 90
_cell_angle_beta 92.76(6)
_cell_angle_gamma 90
_cell_formula_units_Z 4
_cell_length_a 5.278(2)
_cell_length_b 12.66
_cell_length_c 19.59999(1000)
_cell_volume 1308.1
_refine_ls_R_factor_all 0.044
_cod_database_code 2002722

loop_
_symmetry_equiv_pos_as_xyz
x,y,z
-x,y,1/2-z
-x,-y,-z
x,-y,1/2+z
1/2+x,1/2+y,z
1/2-x,1/2+y,1/2-z
1/2-x,1/2-y,-z
1/2+x,1/2-y,1/2+z

loop_
_atom_site_aniso_label
_atom_site_aniso_U_11
_atom_site_aniso_U_12
_atom_site_aniso_U_13
_atom_site_aniso_U_22
_atom_site_aniso_U_23
_atom_site_aniso_U_33
Gd1 0.00809(2) -0.00057 0.00049(2) 0.00811(2) -0.00020(3) 0.00969(2)
Mo1 0.00928(4) -0.00002(4) 0.00079(4) 0.00969(5) 0.00069(5) 0.00889(5)
Mo2 0.00970(5) 0.00020(4) 0.00055(4) 0.01210(5) 0.00067(5) 0.00801(5)
Cu1 0.0309(2) 0. -0.01125(14) 0.02023(14) 0. 0.0237(2)
K1 0.0322(3) 0. -0.0068(2) 0.0148(2) 0. 0.0233(3)
O1 0.0116(4) 0.0035(4) -0.0006(4) 0.0171(5) 0.0037(4) 0.0047(4)
O2 0.0147(4) 0.0017(4) 0.0044(4) 0.0104(4) 0.0036(4) 0.0085(4)
O3 0.0065(4) -0.0075(4) 0.0045(4) 0.0154(5) -0.0064(4) 0.0186(5)
O4 0.0124(5) 0.0038(5) -0.0046(4) 0.0294(6) -0.0010(6) 0.0155(5)
O5 0.0127(5) 0.0067(4) 0.0039(5) 0.0209(5) -0.0008(5) 0.0218(6)
O6 0.0142(5) -0.0036(4) -0.0005(5) 0.0108(5) 0.0003(5) 0.0259(6)
O7 0.0084(4) -0.0012(4) -0.0012(4) 0.0198(5) -0.0013(5) 0.0082(5)
O8 0.0153(5) -0.0044(4) -0.0022(4) 0.0147(4) -0.0046(5) 0.0104(5)

loop_
_atom_site_label
_atom_site_type_symbol
_atom_site_symmetry_multiplicity
_atom_site_Wyckoff_symbol
_atom_site_fract_x
_atom_site_fract_y
_atom_site_fract_z
_atom_site_occupancy
_atom_site_attached_hydrogens
_atom_site_calc_flag
Gd1 Gd3+ 8 f -0.00100(2) 0.852490(7) 0.032150(4) 1. 0 d
Mo1 Mo6+ 8 f 0.01243(2) 0.56130(1) 0.091180(7) 1. 0 d
Mo2 Mo6+ 8 f 0.00881(2) 0.25838(1) 0.148170(7) 1. 0 d
Cu1 Cu1+ 4 e 0. 0.69202(3) 0.25 1. 0 d
K1 K1+ 4 e 0. 0.97008(4) 0.25 1. 0 d
O1 O2- 8 f 0.8250(2) 0.23783(9) 0.43200(5) 1. 0 d
O2 O2- 8 f 0.1568(2) 0.33157(8) 0.54263(5) 1. 0 d
O3 O2- 8 f 0.7396(2) 0.47960(9) 0.53842(6) 1. 0 d
O4 O2- 8 f 0.1197(2) 0.13956(10) 0.32707(6) 1. 0 d
O5 O2- 8 f 0.8926(2) 0.40954(9) 0.66912(7) 1. 0 d
O6 O2- 8 f 0.7732(2) 0.29840(9) 0.28790(6) 1. 0 d
O7 O2- 8 f 0.7759(2) 0.45390(9) 0.39884(6) 1. 0 d
O8 O2- 8 f 0.2490(2) 0.34680(9) 0.36754(5) 1. 0 d

loop_
_atom_type_symbol
_atom_type_oxidation_number
Gd3+ 3.000
Mo6+ 6.000
Cu1+ 1.000
K1+ 1.000
O2- -2.000
